data_7217994
loop_
_publ_author_name
'Karmakar, Anirban'
'Oliver, Clive L.'
'Platero-Prats, Ana E.'
'Laurila, Elina'
'\"Ohrstr\"om, Lars'

_publ_section_title
;
 Crystal structures and hydrogen bond analysis of five amino acid
 conjugates of terephthalic and benzene-1,2,3-tricarboxylic acids
;
_journal_issue 35
_journal_name_full CrystEngComm
_journal_page_first 8243
_journal_paper_doi 10.1039/C4CE00605D
_journal_volume 16
_journal_year 2014
_chemical_absolute_configuration syn
_chemical_formula_sum 'C20 H30 N2 O7'
_chemical_formula_weight 410.46
_chemical_name_systematic
;
 ?
;
_space_group_crystal_system orthorhombic
_space_group_IT_number 19
_space_group_name_Hall 'P 2ac 2ab'
_space_group_name_H-M_alt 'P 21 21 21'
_symmetry_space_group_name_Hall 'P 2ac 2ab'
_symmetry_space_group_name_H-M 'P 21 21 21'
_atom_sites_solution_hydrogens mixed
_audit_creation_method SHELXL-2012
_cell_angle_alpha 90
_cell_angle_beta 90
_cell_angle_gamma 90
_cell_formula_units_Z 4
_cell_length_a 6.9544(5)
_cell_length_b 11.7552(8)
_cell_length_c 26.8723(19)
_cell_measurement_temperature 173(2)
_cell_volume 2196.8(3)
_computing_structure_refinement 'SHELXL-2012 (Sheldrick, 2012)'
_diffrn_ambient_temperature 173(2)
_diffrn_measured_fraction_theta_full 1.000
_diffrn_measured_fraction_theta_max 0.996
_diffrn_radiation_type MoK\a
_diffrn_radiation_wavelength 0.71073
_diffrn_reflns_av_R_equivalents 0.0605
_diffrn_reflns_av_unetI/netI 0.0859
_diffrn_reflns_Laue_measured_fraction_full 1.000
_diffrn_reflns_Laue_measured_fraction_max 0.996
_diffrn_reflns_limit_h_max 9
_diffrn_reflns_limit_h_min -9
_diffrn_reflns_limit_k_max 16
_diffrn_reflns_limit_k_min -15
_diffrn_reflns_limit_l_max 35
_diffrn_reflns_limit_l_min -38
_diffrn_reflns_number 19064
_diffrn_reflns_point_group_measured_fraction_full 0.999
_diffrn_reflns_point_group_measured_fraction_max 0.990
_diffrn_reflns_theta_full 25.242
_diffrn_reflns_theta_max 30.590
_diffrn_reflns_theta_min 1.516
_exptl_absorpt_coefficient_mu 0.094
_exptl_crystal_density_diffrn 1.241
_exptl_crystal_F_000 880
_exptl_crystal_size_max 0.220
_exptl_crystal_size_mid 0.080
_exptl_crystal_size_min 0.070
_refine_diff_density_max 0.592
_refine_diff_density_min -0.278
_refine_diff_density_rms 0.055
_refine_ls_abs_structure_details
;
 Flack x determined using 1262 quotients [(I+)-(I-)]/[(I+)+(I-)]
 (Parsons and Flack (2004), Acta Cryst. A60, s61).
;
_refine_ls_abs_structure_Flack -0.1(9)
_refine_ls_extinction_method none
_refine_ls_goodness_of_fit_ref 1.016
_refine_ls_hydrogen_treatment mixed
_refine_ls_matrix_type full
_refine_ls_number_parameters 284
_refine_ls_number_reflns 6670
_refine_ls_number_restraints 7
_refine_ls_restrained_S_all 1.015
_refine_ls_R_factor_all 0.1196
_refine_ls_R_factor_gt 0.0615
_refine_ls_shift/su_max 0.000
_refine_ls_shift/su_mean 0.000
_refine_ls_structure_factor_coef Fsqd
_refine_ls_weighting_details
;
 w=1/[\s^2^(Fo^2^)+(0.0736P)^2^+0.2125P]
 where P=(Fo^2^+2Fc^2^)/3
;
_refine_ls_weighting_scheme calc
_refine_ls_wR_factor_gt 0.1383
_refine_ls_wR_factor_ref 0.1635
_reflns_Friedel_coverage 0.753
_reflns_Friedel_fraction_full 0.999
_reflns_Friedel_fraction_max 0.981
_reflns_number_gt 4014
_reflns_number_total 6670
_reflns_threshold_expression 'I > 2\s(I)'
_cod_duplicate_entry 7216178
_cod_data_source_file c4ce00605d2.cif
_cod_data_source_block Compound2
_cod_database_code 7217994
_shelx_space_group_comment
;
The symmetry employed for this shelxl refinement is uniquely defined
by the following loop, which should always be used as a source of
symmetry information in preference to the above space-group names.
They are only intended as comments.
;
_shelx_estimated_absorpt_t_min 0.980
_shelx_estimated_absorpt_t_max 0.993
_shelxl_version_number 2012-9

loop_
_space_group_symop_operation_xyz
'x, y, z'
'-x+1/2, -y, z+1/2'
'x+1/2, -y+1/2, -z'
'-x, y+1/2, -z+1/2'

loop_
_atom_site_label
_atom_site_type_symbol
_atom_site_fract_x
_atom_site_fract_y
_atom_site_fract_z
_atom_site_U_iso_or_equiv
_atom_site_adp_type
_atom_site_occupancy
_atom_site_site_symmetry_order
_atom_site_calc_flag
_atom_site_refinement_flags_posn
_atom_site_refinement_flags_adp
O2 O -0.1863(4) 0.8614(2) 0.49414(10) 0.0387(6) Uani 1 1 d . .
O6 O 0.9951(4) 0.6179(2) 0.80611(8) 0.0403(7) Uani 1 1 d D .
N1 N 0.0962(4) 1.0023(2) 0.52783(9) 0.0275(6) Uani 1 1 d D .
O4 O 0.8382(4) 0.6795(2) 0.63112(9) 0.0443(7) Uani 1 1 d . .
C6 C 0.3222(5) 0.8417(3) 0.58518(11) 0.0256(7) Uani 1 1 d . .
H6 H 0.2298 0.8056 0.5645 0.031 Uiso 1 1 calc R U
N2 N 0.8223(4) 0.7784(3) 0.70256(9) 0.0297(6) Uani 1 1 d D .
O1 O 0.0582(4) 1.0989(2) 0.59928(8) 0.0443(8) Uani 1 1 d . .
C8 C -0.0691(5) 1.0513(3) 0.50221(12) 0.0274(7) Uani 1 1 d . .
H8 H -0.1180 1.1190 0.5209 0.033 Uiso 1 1 calc R U
C7 C 0.1426(5) 1.0247(3) 0.57501(11) 0.0263(7) Uani 1 1 d . .
O3 O -0.3988(4) 1.0026(2) 0.49778(11) 0.0422(7) Uani 1 1 d D .
O5 O 0.7723(4) 0.7544(3) 0.79975(9) 0.0475(8) Uani 1 1 d . .
C16 C 0.8978(5) 0.6966(3) 0.78181(11) 0.0295(8) Uani 1 1 d . .
C1 C 0.3038(5) 0.9569(3) 0.59627(11) 0.0253(7) Uani 1 1 d . .
C14 C 0.7659(5) 0.7583(3) 0.65583(11) 0.0299(8) Uani 1 1 d . .
C15 C 0.9605(5) 0.7056(3) 0.72786(12) 0.0293(7) Uani 1 1 d . .
H15 H 0.9538 0.6281 0.7126 0.035 Uiso 1 1 calc R U
C4 C 0.6081(5) 0.8307(3) 0.63547(10) 0.0265(7) Uani 1 1 d . .
C9 C -0.2232(5) 0.9623(3) 0.49840(11) 0.0260(7) Uani 1 1 d . .
C2 C 0.4377(6) 1.0084(3) 0.62787(12) 0.0322(8) Uani 1 1 d . .
H2 H 0.4250 1.0866 0.6361 0.039 Uiso 1 1 calc R U
C3 C 0.5885(6) 0.9457(3) 0.64714(12) 0.0319(8) Uani 1 1 d . .
H3 H 0.6794 0.9812 0.6685 0.038 Uiso 1 1 calc R U
C5 C 0.4746(5) 0.7798(3) 0.60419(11) 0.0265(7) Uani 1 1 d . .
H5 H 0.4880 0.7017 0.5958 0.032 Uiso 1 1 calc R U
C10 C -0.0104(6) 1.0867(4) 0.44785(14) 0.0419(10) Uani 1 1 d . .
H10 H 0.0354 1.0162 0.4306 0.050 Uiso 1 1 calc R U
C17 C 1.1677(6) 0.7516(4) 0.72119(14) 0.0432(10) Uani 1 1 d . .
H17 H 1.1835 0.7689 0.6850 0.052 Uiso 1 1 calc R U
C19 C 1.3248(7) 0.6648(5) 0.7346(2) 0.078(2) Uani 1 1 d . .
H19A H 1.4521 0.7006 0.7294 0.093 Uiso 1 1 calc R U
H19B H 1.3137 0.6461 0.7704 0.093 Uiso 1 1 calc R U
C11 C -0.1840(8) 1.1304(6) 0.41873(19) 0.0783(18) Uani 1 1 d . .
H11A H -0.1465 1.1448 0.3841 0.117 Uiso 1 1 calc R U
H11B H -0.2303 1.2012 0.4338 0.117 Uiso 1 1 calc R U
H11C H -0.2866 1.0733 0.4195 0.117 Uiso 1 1 calc R U
C18 C 1.1944(8) 0.8635(5) 0.74879(18) 0.0657(15) Uani 1 1 d . .
H18A H 1.3171 0.8979 0.7391 0.099 Uiso 1 1 calc R U
H18B H 1.1941 0.8493 0.7847 0.099 Uiso 1 1 calc R U
H18C H 1.0890 0.9153 0.7403 0.099 Uiso 1 1 calc R U
C12 C 0.1554(8) 1.1701(4) 0.44779(18) 0.0609(14) Uani 1 1 d . .
H12A H 0.2526 1.1457 0.4725 0.073 Uiso 1 1 calc R U
H12B H 0.1080 1.2462 0.4577 0.073 Uiso 1 1 calc R U
C20 C 1.3169(10) 0.5557(6) 0.7050(3) 0.110(3) Uani 1 1 d . .
H20A H 1.3013 0.5736 0.6696 0.166 Uiso 1 1 calc R U
H20B H 1.2077 0.5098 0.7163 0.166 Uiso 1 1 calc R U
H20C H 1.4364 0.5130 0.7099 0.166 Uiso 1 1 calc R U
OW1 O 0.3461(4) 0.8543(2) 0.46734(8) 0.0307(6) Uani 1 1 d D .
C13 C 0.2506(9) 1.1779(6) 0.39565(19) 0.0816(18) Uani 1 1 d . .
H13A H 0.1522 1.1951 0.3707 0.122 Uiso 1 1 calc R U
H13B H 0.3120 1.1052 0.3876 0.122 Uiso 1 1 calc R U
H13C H 0.3475 1.2384 0.3958 0.122 Uiso 1 1 calc R U
H2W1 H 0.354(11) 0.785(3) 0.478(2) 0.122 Uiso 1 1 d D U
H1W1 H 0.362(10) 0.845(5) 0.4365(10) 0.122 Uiso 1 1 d D U
H6A H 0.956(9) 0.613(6) 0.8349(13) 0.122 Uiso 1 1 d D U
H3A H -0.464(9) 0.946(4) 0.492(3) 0.122 Uiso 1 1 d D U
H2A H 0.748(7) 0.820(4) 0.7192(19) 0.098 Uiso 1 1 d D U
H1A H 0.160(8) 0.954(4) 0.5096(19) 0.098 Uiso 1 1 d D U

loop_
_atom_site_aniso_label
_atom_site_aniso_U_11
_atom_site_aniso_U_22
_atom_site_aniso_U_33
_atom_site_aniso_U_23
_atom_site_aniso_U_13
_atom_site_aniso_U_12
O2 0.0434(16) 0.0252(12) 0.0474(14) -0.0007(11) 0.0011(13) 0.0005(12)
O6 0.0502(17) 0.0463(15) 0.0243(11) 0.0122(11) -0.0007(12) 0.0020(14)
N1 0.0284(15) 0.0325(15) 0.0216(11) -0.0033(11) -0.0058(12) 0.0087(13)
O4 0.0519(18) 0.0535(16) 0.0275(11) -0.0070(12) -0.0103(12) 0.0236(15)
C6 0.0284(18) 0.0301(17) 0.0184(12) -0.0004(12) -0.0042(13) -0.0013(16)
N2 0.0271(15) 0.0397(16) 0.0222(12) 0.0005(12) -0.0060(12) 0.0048(14)
O1 0.0598(19) 0.0472(15) 0.0259(11) -0.0123(11) -0.0083(12) 0.0277(15)
C8 0.0277(17) 0.0277(16) 0.0269(14) -0.0002(13) -0.0109(14) 0.0061(15)
C7 0.0284(18) 0.0284(17) 0.0221(13) 0.0011(12) -0.0032(13) 0.0025(15)
O3 0.0273(14) 0.0351(14) 0.0643(17) -0.0015(14) -0.0040(14) -0.0021(12)
O5 0.0535(18) 0.0618(19) 0.0271(12) 0.0018(12) 0.0078(13) 0.0122(16)
C16 0.0317(19) 0.0360(19) 0.0207(14) 0.0030(13) -0.0050(14) -0.0089(17)
C1 0.0288(19) 0.0292(17) 0.0179(12) 0.0011(11) -0.0032(13) 0.0021(15)
C14 0.0288(19) 0.040(2) 0.0213(14) 0.0007(13) -0.0033(14) 0.0045(17)
C15 0.0291(18) 0.0376(18) 0.0212(13) 0.0047(13) -0.0051(14) 0.0025(16)
C4 0.0289(18) 0.0352(18) 0.0155(12) 0.0018(12) -0.0024(13) 0.0016(16)
C9 0.0310(18) 0.0271(16) 0.0198(13) 0.0009(12) -0.0004(14) 0.0012(14)
C2 0.041(2) 0.0267(16) 0.0291(15) -0.0051(13) -0.0107(15) 0.0024(17)
C3 0.034(2) 0.0343(18) 0.0272(15) -0.0033(13) -0.0103(15) -0.0020(17)
C5 0.0308(19) 0.0283(16) 0.0205(13) 0.0004(12) -0.0047(13) 0.0035(15)
C10 0.035(2) 0.046(2) 0.044(2) 0.0204(17) -0.0131(17) -0.011(2)
C17 0.0241(18) 0.066(3) 0.0395(19) 0.0242(19) -0.0015(16) -0.004(2)
C19 0.025(2) 0.114(5) 0.093(4) 0.066(4) -0.003(3) -0.001(3)
C11 0.070(4) 0.105(4) 0.060(3) 0.040(3) -0.015(3) 0.003(4)
C18 0.053(3) 0.085(4) 0.059(3) 0.018(3) -0.012(2) -0.038(3)
C12 0.064(3) 0.058(3) 0.061(3) 0.014(2) -0.008(2) -0.028(3)
C20 0.074(4) 0.096(5) 0.162(7) 0.039(5) 0.034(5) 0.051(4)
OW1 0.0330(13) 0.0335(13) 0.0255(10) -0.0027(10) 0.0014(11) -0.0026(12)
C13 0.082(4) 0.094(4) 0.068(3) 0.015(3) 0.010(3) -0.044(4)

loop_
_atom_type_symbol
_atom_type_description
_atom_type_scat_dispersion_real
_atom_type_scat_dispersion_imag
_atom_type_scat_source
C C 0.0033 0.0016 'International Tables Vol C Tables 4.2.6.8 and 6.1.1.4'
H H 0.0000 0.0000 'International Tables Vol C Tables 4.2.6.8 and 6.1.1.4'
N N 0.0061 0.0033 'International Tables Vol C Tables 4.2.6.8 and 6.1.1.4'
O O 0.0106 0.0060 'International Tables Vol C Tables 4.2.6.8 and 6.1.1.4'

loop_
_geom_angle_atom_site_label_1
_geom_angle_atom_site_label_2
_geom_angle_atom_site_label_3
_geom_angle
C7 N1 C8 124.2(3)
C5 C6 C1 120.2(3)
C14 N2 C15 121.9(3)
N1 C8 C9 108.6(3)
N1 C8 C10 109.8(3)
C9 C8 C10 107.8(3)
O1 C7 N1 121.7(3)
O1 C7 C1 122.2(3)
N1 C7 C1 116.2(3)
O5 C16 O6 124.6(3)
O5 C16 C15 123.3(3)
O6 C16 C15 112.0(3)
C6 C1 C2 119.3(3)
C6 C1 C7 120.5(3)
C2 C1 C7 120.2(3)
O4 C14 N2 120.9(3)
O4 C14 C4 121.7(3)
N2 C14 C4 117.3(3)
N2 C15 C16 107.3(3)
N2 C15 C17 110.8(3)
C16 C15 C17 113.7(3)
C5 C4 C3 119.2(3)
C5 C4 C14 117.9(3)
C3 C4 C14 122.9(3)
O2 C9 O3 123.2(3)
O2 C9 C8 122.3(3)
O3 C9 C8 114.5(3)
C3 C2 C1 120.2(3)
C2 C3 C4 120.4(3)
C6 C5 C4 120.6(3)
C12 C10 C11 112.5(4)
C12 C10 C8 111.7(3)
C11 C10 C8 111.1(3)
C18 C17 C19 111.9(4)
C18 C17 C15 111.0(4)
C19 C17 C15 113.7(3)
C20 C19 C17 114.5(5)
C10 C12 C13 111.3(4)

loop_
_geom_bond_atom_site_label_1
_geom_bond_atom_site_label_2
_geom_bond_distance
O2 C9 1.219(4)
O6 C16 1.318(4)
N1 C7 1.334(4)
N1 C8 1.459(4)
O4 C14 1.245(4)
C6 C5 1.384(5)
C6 C1 1.392(5)
N2 C14 1.337(4)
N2 C15 1.455(4)
O1 C7 1.237(4)
C8 C9 1.501(5)
C8 C10 1.573(5)
C7 C1 1.489(5)
O3 C9 1.310(4)
O5 C16 1.208(4)
C16 C15 1.518(5)
C1 C2 1.398(5)
C14 C4 1.493(5)
C15 C17 1.550(5)
C4 C5 1.388(5)
C4 C3 1.395(5)
C2 C3 1.382(5)
C10 C12 1.514(6)
C10 C11 1.528(6)
C17 C18 1.521(7)
C17 C19 1.538(6)
C19 C20 1.509(9)
C12 C13 1.552(7)
